data_7702184
loop_
_publ_author_name
'Cannella, Anthony F.'
'Dey, Suman Kr'
'MacMillan, Samantha N.'
'Lacy, David C.'

_publ_section_title
;
 Structural diversity in pyridine and polypyridine adducts of ring slipped
 manganocene: correlating ligand steric bulk with quantified deviation
 from ideal hapticity.
;
_journal_issue 15
_journal_name_full 'Dalton transactions (Cambridge, England : 2003)'
_journal_page_first 5171
_journal_page_last 5180
_journal_paper_doi 10.1039/C8DT00537K
_journal_volume 47
_journal_year 2018
_chemical_formula_sum 'C34 H26 Mn N2'
_chemical_formula_weight 517.51
_space_group_crystal_system tetragonal
_space_group_IT_number 114
_space_group_name_Hall 'P -4 2n'
_space_group_name_H-M_alt 'P -4 21 c'
_atom_sites_solution_hydrogens geom
_audit_creation_method SHELXL-2014/7
_audit_update_record
;
2018-02-06 deposited with the CCDC.
2018-03-05 downloaded from the CCDC.
;
_cell_angle_alpha 90
_cell_angle_beta 90
_cell_angle_gamma 90
_cell_formula_units_Z 4
_cell_length_a 12.1372(7)
_cell_length_b 12.1372(7)
_cell_length_c 21.6505(14)
_cell_measurement_reflns_used 9832
_cell_measurement_temperature 223(2)
_cell_measurement_theta_max 30.33
_cell_measurement_theta_min 2.52
_cell_volume 3189.4(3)
_computing_cell_refinement 'Bruker SAINT'
_computing_data_collection 'Bruker APEX2'
_computing_data_reduction 'Bruker SAINT'
_computing_molecular_graphics 'Bruker SHELXTL'
_computing_publication_material 'Bruker SHELXTL'
_computing_structure_refinement 'SHELXL-2014/7 (Sheldrick, 2014)'
_computing_structure_solution 'SHELXS-97 (Sheldrick 2008)'
_diffrn_ambient_temperature 223(2)
_diffrn_measured_fraction_theta_full 0.997
_diffrn_measured_fraction_theta_max 0.998
_diffrn_measurement_device_type 'Bruker APEX-II CCD'
_diffrn_measurement_method '\f and \w scans'
_diffrn_radiation_type MoK\a
_diffrn_radiation_wavelength 0.71073
_diffrn_reflns_av_R_equivalents 0.0316
_diffrn_reflns_av_unetI/netI 0.0165
_diffrn_reflns_Laue_measured_fraction_full 0.997
_diffrn_reflns_Laue_measured_fraction_max 0.998
_diffrn_reflns_limit_h_max 16
_diffrn_reflns_limit_h_min -16
_diffrn_reflns_limit_k_max 16
_diffrn_reflns_limit_k_min -16
_diffrn_reflns_limit_l_max 29
_diffrn_reflns_limit_l_min -29
_diffrn_reflns_number 83057
_diffrn_reflns_point_group_measured_fraction_full 0.998
_diffrn_reflns_point_group_measured_fraction_max 0.999
_diffrn_reflns_theta_full 25.242
_diffrn_reflns_theta_max 28.699
_diffrn_reflns_theta_min 2.521
_exptl_absorpt_coefficient_mu 0.435
_exptl_absorpt_correction_T_max 0.7461
_exptl_absorpt_correction_T_min 0.6979
_exptl_absorpt_correction_type multi-scan
_exptl_absorpt_process_details 'SADABS 2014/5'
_exptl_crystal_colour brown
_exptl_crystal_density_diffrn 1.078
_exptl_crystal_description Block
_exptl_crystal_F_000 1076
_exptl_crystal_size_max 0.400
_exptl_crystal_size_mid 0.250
_exptl_crystal_size_min 0.250
_refine_diff_density_max 0.632
_refine_diff_density_min -0.199
_refine_diff_density_rms 0.049
_refine_ls_abs_structure_details
; 
 Flack x determined using 1505 quotients [(I+)-(I-)]/[(I+)+(I-)] 
 (Parsons, Flack and Wagner, Acta Cryst. B69 (2013) 249-259). 
;
_refine_ls_abs_structure_Flack -0.015(6)
_refine_ls_extinction_method none
_refine_ls_goodness_of_fit_ref 1.063
_refine_ls_hydrogen_treatment constr
_refine_ls_matrix_type full
_refine_ls_number_parameters 168
_refine_ls_number_reflns 4117
_refine_ls_number_restraints 0
_refine_ls_restrained_S_all 1.063
_refine_ls_R_factor_all 0.0409
_refine_ls_R_factor_gt 0.0370
_refine_ls_shift/su_max 0.000
_refine_ls_shift/su_mean 0.000
_refine_ls_structure_factor_coef Fsqd
_refine_ls_weighting_details 'w=1/[\s^2^(Fo^2^)+(0.0745P)^2^+0.3382P] where P=(Fo^2^+2Fc^2^)/3'
_refine_ls_weighting_scheme calc
_refine_ls_wR_factor_gt 0.1084
_refine_ls_wR_factor_ref 0.1129
_reflns_Friedel_coverage 0.792
_reflns_Friedel_fraction_full 0.999
_reflns_Friedel_fraction_max 0.999
_reflns_number_gt 3680
_reflns_number_total 4117
_reflns_threshold_expression 'I > 2\s(I)'
_cod_data_source_file c8dt00537k2.cif
_cod_data_source_block lacy1_a_sq
_cod_original_cell_volume 3189.4(4)
_cod_database_code 7702184
_shelx_shelxl_version_number 2014/7
_shelx_space_group_comment
; 
The symmetry employed for this shelxl refinement is uniquely defined 
by the following loop, which should always be used as a source of 
symmetry information in preference to the above space-group names. 
They are only intended as comments. 
;
_shelx_estimated_absorpt_t_min 0.845
_shelx_estimated_absorpt_t_max 0.899

loop_
_space_group_symop_operation_xyz
'x, y, z'
'-x, -y, z'
'y, -x, -z'
'-y, x, -z'
'-x+1/2, y+1/2, -z+1/2'
'x+1/2, -y+1/2, -z+1/2'
'-y+1/2, -x+1/2, z+1/2'
'y+1/2, x+1/2, z+1/2'

loop_
_atom_site_label
_atom_site_type_symbol
_atom_site_fract_x
_atom_site_fract_y
_atom_site_fract_z
_atom_site_U_iso_or_equiv
_atom_site_adp_type
_atom_site_occupancy
_atom_site_site_symmetry_order
_atom_site_calc_flag
_atom_site_refinement_flags_posn
_atom_site_refinement_flags_adp
_atom_site_refinement_flags_occupancy
Mn Mn 0.0000 0.5000 0.26136(2) 0.03376(14) Uani 1 2 d S T P
N1 N -0.08894(15) 0.43401(14) 0.17932(9) 0.0320(4) Uani 1 1 d . . .
C1 C -0.1777(2) 0.3696(2) 0.17971(10) 0.0399(4) Uani 1 1 d . . .
H1 H -0.2054 0.3462 0.2181 0.048 Uiso 1 1 calc R U .
C2 C -0.23196(19) 0.33468(19) 0.12624(10) 0.0417(5) Uani 1 1 d . . .
H2 H -0.2945 0.2893 0.1291 0.050 Uiso 1 1 calc R U .
C3 C -0.19310(18) 0.36724(19) 0.06905(10) 0.0378(4) Uani 1 1 d . . .
C4 C -0.09579(17) 0.43281(18) 0.06749(10) 0.0336(4) Uani 1 1 d . . .
C5 C -0.04775(15) 0.46496(16) 0.12359(10) 0.0291(4) Uani 1 1 d . . .
C6 C -0.25086(17) 0.33689(19) 0.01109(10) 0.0418(5) Uani 1 1 d . . .
C7 C -0.2567(2) 0.2281(3) -0.00793(17) 0.0581(7) Uani 1 1 d . . .
H7 H -0.2264 0.1720 0.0167 0.070 Uiso 1 1 calc R U .
C8 C -0.3078(3) 0.2022(3) -0.0640(2) 0.0717(10) Uani 1 1 d . . .
H8 H -0.3103 0.1285 -0.0773 0.086 Uiso 1 1 calc R U .
C9 C -0.3539(2) 0.2823(3) -0.09946(13) 0.0682(9) Uani 1 1 d . . .
H9 H -0.3874 0.2638 -0.1372 0.082 Uiso 1 1 calc R U .
C10 C -0.3518(2) 0.3900(3) -0.08033(12) 0.0599(7) Uani 1 1 d . . .
H10 H -0.3855 0.4450 -0.1043 0.072 Uiso 1 1 calc R U .
C11 C -0.2992(2) 0.4177(2) -0.02494(10) 0.0498(6) Uani 1 1 d . . .
H11 H -0.2966 0.4916 -0.0121 0.060 Uiso 1 1 calc R U .
C12 C -0.04535(18) 0.4679(2) 0.01074(11) 0.0446(6) Uani 1 1 d . . .
H12 H -0.0762 0.4458 -0.0271 0.053 Uiso 1 1 calc R U .
C13 C 0.1376(4) 0.4211(3) 0.33013(18) 0.0774(10) Uani 1 1 d . . .
H13 H 0.1627 0.4759 0.3573 0.093 Uiso 1 1 calc R U .
C14 C 0.0425(3) 0.3575(3) 0.33678(17) 0.0764(10) Uani 1 1 d . . .
H14 H -0.0081 0.3618 0.3696 0.092 Uiso 1 1 calc R U .
C15 C 0.0357(3) 0.2876(3) 0.28716(16) 0.0696(9) Uani 1 1 d . . .
H15 H -0.0203 0.2355 0.2803 0.084 Uiso 1 1 calc R U .
C16 C 0.1251(3) 0.3066(3) 0.24883(15) 0.0659(8) Uani 1 1 d . . .
H16 H 0.1394 0.2701 0.2114 0.079 Uiso 1 1 calc R U .
C17 C 0.1891(3) 0.3871(3) 0.27460(15) 0.0682(9) Uani 1 1 d . . .
H17 H 0.2554 0.4149 0.2584 0.082 Uiso 1 1 calc R U .

loop_
_atom_site_aniso_label
_atom_site_aniso_U_11
_atom_site_aniso_U_22
_atom_site_aniso_U_33
_atom_site_aniso_U_23
_atom_site_aniso_U_13
_atom_site_aniso_U_12
Mn 0.0412(2) 0.0373(2) 0.0228(2) 0.000 0.000 0.0020(2)
N1 0.0373(8) 0.0331(8) 0.0257(8) 0.0029(6) 0.0031(6) -0.0039(7)
C1 0.0434(11) 0.0434(11) 0.0329(10) 0.0053(9) 0.0035(9) -0.0091(9)
C2 0.0409(11) 0.0431(11) 0.0412(11) 0.0022(9) 0.0015(9) -0.0126(9)
C3 0.0364(10) 0.0408(11) 0.0361(10) -0.0033(9) -0.0012(8) -0.0071(8)
C4 0.0320(9) 0.0424(10) 0.0263(9) -0.0011(8) 0.0009(7) -0.0082(8)
C5 0.0306(9) 0.0322(8) 0.0245(9) 0.0000(7) 0.0005(7) -0.0025(8)
C6 0.0334(9) 0.0538(12) 0.0381(10) -0.0071(10) -0.0001(8) -0.0120(9)
C7 0.0557(14) 0.0549(14) 0.0638(17) -0.0176(13) -0.0140(14) -0.0087(13)
C8 0.0596(16) 0.0744(19) 0.081(3) -0.0387(18) -0.0100(16) -0.0120(17)
C9 0.0497(14) 0.106(3) 0.0489(13) -0.0247(16) -0.0030(12) -0.0203(16)
C10 0.0506(14) 0.085(2) 0.0445(12) -0.0013(13) -0.0081(11) -0.0140(14)
C11 0.0520(13) 0.0582(14) 0.0391(11) -0.0019(10) -0.0055(10) -0.0111(11)
C12 0.0390(11) 0.0712(15) 0.0235(10) -0.0029(10) -0.0008(8) -0.0153(11)
C13 0.104(3) 0.0627(18) 0.0656(19) 0.0046(16) -0.019(2) 0.0336(19)
C14 0.085(2) 0.0723(19) 0.073(2) 0.0298(17) 0.0242(17) 0.0350(18)
C15 0.0729(19) 0.0652(18) 0.0709(18) 0.0272(16) 0.0014(15) 0.0173(15)
C16 0.074(2) 0.0744(19) 0.0495(14) 0.0149(15) 0.0009(14) 0.0239(17)
C17 0.0626(17) 0.075(2) 0.0675(18) 0.0261(17) 0.0015(15) 0.0208(17)

loop_
_atom_type_symbol
_atom_type_description
_atom_type_scat_dispersion_real
_atom_type_scat_dispersion_imag
_atom_type_scat_source
C C 0.0033 0.0016 'International Tables Vol C Tables 4.2.6.8 and 6.1.1.4'
H H 0.0000 0.0000 'International Tables Vol C Tables 4.2.6.8 and 6.1.1.4'
N N 0.0061 0.0033 'International Tables Vol C Tables 4.2.6.8 and 6.1.1.4'
Mn Mn 0.3368 0.7283 'International Tables Vol C Tables 4.2.6.8 and 6.1.1.4'

loop_
_geom_angle_atom_site_label_1
_geom_angle_atom_site_label_2
_geom_angle_atom_site_label_3
_geom_angle
_geom_angle_site_symmetry_1
_geom_angle_site_symmetry_3
N1 Mn N1 74.24(9) . 2_565
N1 Mn C14 112.46(12) . .
N1 Mn C14 133.47(9) 2_565 .
N1 Mn C14 133.46(9) . 2_565
N1 Mn C14 112.46(12) 2_565 2_565
C14 Mn C14 95.73(19) . 2_565
N1 Mn C13 107.27(12) . 2_565
N1 Mn C13 132.75(10) 2_565 2_565
C14 Mn C13 90.84(12) . 2_565
C14 Mn C13 33.34(16) 2_565 2_565
N1 Mn C13 132.75(10) . .
N1 Mn C13 107.27(12) 2_565 .
C14 Mn C13 33.34(16) . .
C14 Mn C13 90.84(12) 2_565 .
C13 Mn C13 104.6(2) 2_565 .
C1 N1 C5 117.75(19) . .
C1 N1 Mn 126.75(15) . .
C5 N1 Mn 115.49(13) . .
N1 C1 C2 123.7(2) . .
N1 C1 H1 118.2 . .
C2 C1 H1 118.2 . .
C3 C2 C1 119.62(19) . .
C3 C2 H2 120.2 . .
C1 C2 H2 120.2 . .
C2 C3 C4 117.63(19) . .
C2 C3 C6 121.68(18) . .
C4 C3 C6 120.69(19) . .
C5 C4 C3 118.66(19) . .
C5 C4 C12 118.73(18) . .
C3 C4 C12 122.6(2) . .
N1 C5 C4 122.62(18) . .
N1 C5 C5 117.39(11) . 2_565
C4 C5 C5 119.98(12) . 2_565
C11 C6 C7 119.1(2) . .
C11 C6 C3 120.1(2) . .
C7 C6 C3 120.8(2) . .
C6 C7 C8 119.7(3) . .
C6 C7 H7 120.1 . .
C8 C7 H7 120.1 . .
C9 C8 C7 120.7(3) . .
C9 C8 H8 119.6 . .
C7 C8 H8 119.6 . .
C8 C9 C10 120.2(3) . .
C8 C9 H9 119.9 . .
C10 C9 H9 119.9 . .
C9 C10 C11 119.8(3) . .
C9 C10 H10 120.1 . .
C11 C10 H10 120.1 . .
C6 C11 C10 120.4(3) . .
C6 C11 H11 119.8 . .
C10 C11 H11 119.8 . .
C12 C12 C4 121.26(13) 2_565 .
C12 C12 H12 119.4 2_565 .
C4 C12 H12 119.4 . .
C14 C13 C17 107.0(4) . .
C14 C13 Mn 73.33(19) . .
C17 C13 Mn 84.15(19) . .
C14 C13 H13 126.5 . .
C17 C13 H13 126.5 . .
Mn C13 H13 109.1 . .
C15 C14 C13 108.1(3) . .
C15 C14 Mn 84.34(19) . .
C13 C14 Mn 73.33(17) . .
C15 C14 H14 126.0 . .
C13 C14 H14 126.0 . .
Mn C14 H14 109.2 . .
C14 C15 C16 108.6(4) . .
C14 C15 H15 125.7 . .
C16 C15 H15 125.7 . .
C17 C16 C15 108.6(3) . .
C17 C16 H16 125.7 . .
C15 C16 H16 125.7 . .
C16 C17 C13 107.7(3) . .
C16 C17 H17 126.2 . .
C13 C17 H17 126.2 . .

loop_
_geom_bond_atom_site_label_1
_geom_bond_atom_site_label_2
_geom_bond_distance
_geom_bond_site_symmetry_2
Mn N1 2.2273(19) .
Mn N1 2.2273(19) 2_565
Mn C14 2.434(3) .
Mn C14 2.434(3) 2_565
Mn C13 2.434(3) 2_565
Mn C13 2.434(3) .
N1 C1 1.331(3) .
N1 C5 1.359(3) .
C1 C2 1.398(3) .
C1 H1 0.9400 .
C2 C3 1.383(3) .
C2 H2 0.9400 .
C3 C4 1.425(3) .
C3 C6 1.484(3) .
C4 C5 1.403(3) .
C4 C12 1.438(3) .
C5 C5 1.438(4) 2_565
C6 C11 1.383(3) .
C6 C7 1.384(4) .
C7 C8 1.399(4) .
C7 H7 0.9400 .
C8 C9 1.360(6) .
C8 H8 0.9400 .
C9 C10 1.371(5) .
C9 H9 0.9400 .
C10 C11 1.400(3) .
C10 H10 0.9400 .
C11 H11 0.9400 .
C12 C12 1.348(5) 2_565
C12 H12 0.9400 .
C13 C14 1.396(7) .
C13 C17 1.416(5) .
C13 H13 0.9400 .
C14 C15 1.371(5) .
C14 H14 0.9400 .
C15 C16 1.385(5) .
C15 H15 0.9400 .
C16 C17 1.368(6) .
C16 H16 0.9400 .
C17 H17 0.9400 .
